data_4060918
loop_
_publ_author_name
'Yeo, Wee-Chuan'
'Vittal, Jagadese J.'
'Koh, Lip Lin'
'Tan, Geok Kheng'
'Leung, Pak-Hing'

_publ_section_title
;
 Functionalization of Metal-Protected Chiral Phosphines via Simple Organic
 Transformations
;
_journal_coden_ASTM ORGND7
_journal_issue 5
_journal_name_full Organometallics
_journal_page_first 1259
_journal_page_last 1269
_journal_paper_doi 10.1021/om0509645
_journal_volume 25
_journal_year 2006
_chemical_formula_sum 'C44 H44 B F4 N O3 P2 Pt'
_chemical_formula_weight 978.64
_space_group_IT_number 19
_symmetry_cell_setting orthorhombic
_symmetry_space_group_name_Hall 'P 2ac 2ab'
_symmetry_space_group_name_H-M 'P 21 21 21'
_cell_angle_alpha 90.00
_cell_angle_beta 90.00
_cell_angle_gamma 90.00
_cell_formula_units_Z 4
_cell_length_a 11.6888(7)
_cell_length_b 15.9987(10)
_cell_length_c 21.0154(13)
_cell_measurement_temperature 223(2)
_cell_volume 3930.0(4)
_diffrn_ambient_temperature 223(2)
_exptl_crystal_density_diffrn 1.654
_cod_duplicate_entry 4074873
_cod_depositor_comments
;
The following automatic conversions were performed:
'_symmetry_cell_setting' value 'Orthorhombic' changed to 'orthorhombic'
according to '/home/saulius/struct/CIF-dictionaries/cif_core.dic'
dictionary named 'cif_core.dic' version 2.4.1 from 2010-06-29.

Automatic conversion script
Id: cif_fix_enum 1527 2010-12-29 10:47:43Z saulius 
;
_cod_database_code 4060918

loop_
_symmetry_equiv_pos_as_xyz
'x, y, z'
'-x+1/2, -y, z+1/2'
'-x, y+1/2, -z+1/2'
'x+1/2, -y+1/2, -z'

loop_
_atom_site_label
_atom_site_type_symbol
_atom_site_fract_x
_atom_site_fract_y
_atom_site_fract_z
_atom_site_U_iso_or_equiv
_atom_site_adp_type
_atom_site_occupancy
_atom_site_symmetry_multiplicity
_atom_site_calc_flag
_atom_site_refinement_flags
_atom_site_disorder_assembly
_atom_site_disorder_group
Pt1 Pt 0.717057(16) 0.476342(13) 0.483910(10) 0.02839(7) Uani 1 1 d . . .
P1 P 0.88349(12) 0.44849(10) 0.54205(8) 0.0312(3) Uani 1 1 d . . .
P2 P 0.83217(12) 0.48544(10) 0.39954(7) 0.0305(3) Uani 1 1 d . . .
C1 C 0.5702(4) 0.5158(4) 0.4376(3) 0.0305(12) Uani 1 1 d . . .
C2 C 0.5453(5) 0.5177(5) 0.3712(3) 0.0396(14) Uani 1 1 d . . .
H2 H 0.6007 0.4992 0.3419 0.048 Uiso 1 1 calc R . .
C3 C 0.4428(5) 0.5458(4) 0.3496(3) 0.0431(16) Uani 1 1 d . . .
H3 H 0.4273 0.5428 0.3057 0.052 Uiso 1 1 calc R . .
C4 C 0.3586(5) 0.5793(4) 0.3904(3) 0.0369(13) Uani 1 1 d . . .
C5 C 0.2543(5) 0.6154(4) 0.3684(3) 0.0459(17) Uani 1 1 d . . .
H5 H 0.2380 0.6150 0.3246 0.055 Uiso 1 1 calc R . .
C6 C 0.1790(6) 0.6500(5) 0.4087(4) 0.0484(17) Uani 1 1 d . . .
H6 H 0.1117 0.6745 0.3929 0.058 Uiso 1 1 calc R . .
C7 C 0.1999(5) 0.6498(4) 0.4740(4) 0.0483(17) Uani 1 1 d . . .
H7 H 0.1467 0.6741 0.5021 0.058 Uiso 1 1 calc R . .
C8 C 0.2991(5) 0.6138(4) 0.4977(3) 0.0410(15) Uani 1 1 d . . .
H8 H 0.3117 0.6127 0.5419 0.049 Uiso 1 1 calc R . .
C9 C 0.3809(5) 0.5791(4) 0.4564(3) 0.0343(12) Uani 1 1 d . . .
C10 C 0.4875(4) 0.5450(3) 0.4784(3) 0.0318(12) Uani 1 1 d . . .
C11 C 0.5129(5) 0.5395(4) 0.5486(3) 0.0385(15) Uani 1 1 d . . .
H11 H 0.4408 0.5284 0.5718 0.046 Uiso 1 1 calc R . .
N12 N 0.5920(4) 0.4667(4) 0.5574(2) 0.0400(13) Uani 1 1 d . . .
C13 C 0.5642(6) 0.6222(5) 0.5726(4) 0.0502(18) Uani 1 1 d . . .
H13A H 0.5689 0.6212 0.6186 0.075 Uiso 1 1 calc R . .
H13B H 0.5159 0.6683 0.5593 0.075 Uiso 1 1 calc R . .
H13C H 0.6403 0.6294 0.5549 0.075 Uiso 1 1 calc R . .
C14 C 0.6323(6) 0.4633(6) 0.6246(3) 0.062(2) Uani 1 1 d . . .
H14A H 0.6791 0.5120 0.6336 0.093 Uiso 1 1 calc R . .
H14B H 0.6772 0.4131 0.6311 0.093 Uiso 1 1 calc R . .
H14C H 0.5669 0.4627 0.6530 0.093 Uiso 1 1 calc R . .
C15 C 0.5253(6) 0.3872(5) 0.5465(4) 0.058(2) Uani 1 1 d . . .
H15A H 0.5773 0.3400 0.5464 0.087 Uiso 1 1 calc R . .
H15B H 0.4862 0.3904 0.5059 0.087 Uiso 1 1 calc R . .
H15C H 0.4694 0.3803 0.5803 0.087 Uiso 1 1 calc R . .
C16 C 0.9984(4) 0.4216(3) 0.4846(3) 0.0339(12) Uani 1 1 d . . .
C17 C 0.9856(5) 0.4716(4) 0.4223(3) 0.0354(12) Uani 1 1 d . . .
H17 H 1.0221 0.5270 0.4273 0.043 Uiso 1 1 calc R . .
C18 C 1.0566(6) 0.4179(5) 0.3751(4) 0.0487(17) Uani 1 1 d . . .
H18A H 1.0108 0.4008 0.3382 0.058 Uiso 1 1 calc R . .
H18B H 1.1249 0.4477 0.3604 0.058 Uiso 1 1 calc R . .
C19 C 1.0878(7) 0.3429(5) 0.4172(4) 0.058(2) Uani 1 1 d . . .
H19 H 1.1009 0.2909 0.3927 0.070 Uiso 1 1 calc R . .
C20 C 1.1837(6) 0.3637(6) 0.4608(5) 0.069(3) Uani 1 1 d . . .
H20 H 1.2472 0.3908 0.4374 0.082 Uiso 1 1 calc R . .
C21 C 1.1242(5) 0.4270(5) 0.5074(4) 0.0490(17) Uani 1 1 d . . .
H21 H 1.1549 0.4841 0.5015 0.059 Uiso 1 1 calc R . .
O22 O 0.9908(4) 0.3369(3) 0.4611(2) 0.0498(12) Uani 1 1 d . . .
O23 O 1.2226(8) 0.2940(6) 0.4949(4) 0.109(3) Uani 1 1 d . . .
H23 H 1.198(8) 0.282(6) 0.528(4) 0.07(3) Uiso 1 1 d . . .
O24 O 1.1366(4) 0.4008(4) 0.5710(3) 0.0578(14) Uani 1 1 d . . .
H24 H 1.179(6) 0.433(5) 0.603(4) 0.06(2) Uiso 1 1 d . . .
C25 C 0.9333(5) 0.5483(4) 0.5749(3) 0.0369(14) Uani 1 1 d . . .
C26 C 0.8910(5) 0.6213(4) 0.5499(3) 0.0387(14) Uani 1 1 d . . .
H26 H 0.8381 0.6190 0.5163 0.046 Uiso 1 1 calc R . .
C27 C 0.9246(6) 0.6979(4) 0.5731(4) 0.0489(17) Uani 1 1 d . . .
H27 H 0.8940 0.7470 0.5554 0.059 Uiso 1 1 calc R . .
C28 C 1.0016(6) 0.7034(5) 0.6215(4) 0.057(2) Uani 1 1 d . . .
H28 H 1.0241 0.7559 0.6372 0.068 Uiso 1 1 calc R . .
C29 C 1.0461(7) 0.6316(5) 0.6469(4) 0.060(2) Uani 1 1 d . . .
H29 H 1.0991 0.6349 0.6805 0.071 Uiso 1 1 calc R . .
C30 C 1.0140(6) 0.5543(5) 0.6237(4) 0.0511(18) Uani 1 1 d . . .
H30 H 1.0465 0.5055 0.6409 0.061 Uiso 1 1 calc R . .
C31 C 0.8908(5) 0.3707(4) 0.6053(3) 0.0407(15) Uani 1 1 d . . .
C32 C 0.8819(6) 0.3937(6) 0.6695(4) 0.057(2) Uani 1 1 d . . .
H32 H 0.8763 0.4504 0.6808 0.068 Uiso 1 1 calc R . .
C33 C 0.8813(8) 0.3327(7) 0.7160(4) 0.072(2) Uani 1 1 d . . .
H33 H 0.8737 0.3475 0.7590 0.086 Uiso 1 1 calc R . .
C34 C 0.8916(10) 0.2524(7) 0.6993(4) 0.092(4) Uani 1 1 d . . .
H34 H 0.8909 0.2116 0.7315 0.111 Uiso 1 1 calc R . .
C35 C 0.9031(9) 0.2268(6) 0.6373(5) 0.086(3) Uani 1 1 d . . .
H35 H 0.9122 0.1699 0.6274 0.103 Uiso 1 1 calc R . .
C36 C 0.9010(6) 0.2872(5) 0.5891(4) 0.0556(19) Uani 1 1 d . . .
H36 H 0.9065 0.2712 0.5462 0.067 Uiso 1 1 calc R . .
C37 C 0.8417(5) 0.5854(4) 0.3583(3) 0.0333(12) Uani 1 1 d . . .
C38 C 0.7822(6) 0.6537(4) 0.3801(3) 0.0403(13) Uani 1 1 d . . .
H38 H 0.7274 0.6475 0.4124 0.048 Uiso 1 1 calc R . .
C39 C 0.8037(6) 0.7330(4) 0.3537(3) 0.0464(17) Uani 1 1 d . . .
H39 H 0.7647 0.7800 0.3696 0.056 Uiso 1 1 calc R . .
C40 C 0.8804(7) 0.7424(5) 0.3055(4) 0.056(2) Uani 1 1 d . . .
H40 H 0.8928 0.7954 0.2875 0.067 Uiso 1 1 calc R . .
C41 C 0.9404(6) 0.6735(5) 0.2829(4) 0.0519(18) Uani 1 1 d . . .
H41 H 0.9930 0.6797 0.2494 0.062 Uiso 1 1 calc R . .
C42 C 0.9224(6) 0.5955(4) 0.3101(3) 0.0426(15) Uani 1 1 d . . .
H42 H 0.9648 0.5492 0.2960 0.051 Uiso 1 1 calc R . .
C43 C 0.7943(6) 0.4065(4) 0.3411(3) 0.0399(14) Uani 1 1 d . . .
C44 C 0.7785(7) 0.4236(4) 0.2774(3) 0.0509(16) Uani 1 1 d . . .
H44 H 0.7918 0.4776 0.2614 0.061 Uiso 1 1 calc R . .
C45 C 0.7423(8) 0.3595(5) 0.2370(3) 0.070(2) Uani 1 1 d . . .
H45 H 0.7330 0.3705 0.1933 0.084 Uiso 1 1 calc R . .
C46 C 0.7206(10) 0.2828(5) 0.2591(4) 0.077(2) Uani 1 1 d . . .
H46 H 0.6954 0.2407 0.2312 0.092 Uiso 1 1 calc R . .
C47 C 0.7350(11) 0.2657(5) 0.3221(5) 0.085(3) Uani 1 1 d . . .
H47 H 0.7196 0.2117 0.3377 0.102 Uiso 1 1 calc R . .
C48 C 0.7716(9) 0.3267(4) 0.3628(4) 0.065(2) Uani 1 1 d . . .
H48 H 0.7816 0.3142 0.4062 0.078 Uiso 1 1 calc R . .
B1 B 0.6940(6) 0.0008(5) 0.8003(4) 0.064(3) Uani 1 1 d D . .
F1 F 0.6647(8) -0.0786(5) 0.7885(5) 0.0900(14) Uiso 0.60 1 d PD A 1
F2 F 0.7695(7) 0.0334(6) 0.7577(4) 0.0900(14) Uiso 0.60 1 d PD A 1
F3 F 0.5883(7) 0.0445(6) 0.7884(4) 0.0900(14) Uiso 0.60 1 d PD A 1
F4 F 0.7212(9) 0.0270(6) 0.8596(4) 0.0900(14) Uiso 0.60 1 d PD A 1
F1A F 0.7958(10) -0.0537(8) 0.7834(7) 0.099(2) Uiso 0.40 1 d PD A 2
F2A F 0.7346(12) 0.0687(7) 0.7662(7) 0.099(2) Uiso 0.40 1 d PD A 2
F3A F 0.6046(10) -0.0369(9) 0.7778(7) 0.099(2) Uiso 0.40 1 d PD A 2
F4A F 0.7133(14) -0.0075(9) 0.8643(5) 0.099(2) Uiso 0.40 1 d PD A 2

loop_
_atom_site_aniso_label
_atom_site_aniso_U_11
_atom_site_aniso_U_22
_atom_site_aniso_U_33
_atom_site_aniso_U_23
_atom_site_aniso_U_13
_atom_site_aniso_U_12
Pt1 0.02946(10) 0.03254(10) 0.02318(10) 0.00105(10) 0.00023(9) 0.00031(9)
P1 0.0312(7) 0.0347(8) 0.0277(7) 0.0025(6) -0.0008(6) 0.0017(6)
P2 0.0359(7) 0.0296(7) 0.0260(7) 0.0012(7) 0.0038(6) 0.0020(6)
C1 0.030(2) 0.035(3) 0.027(3) 0.004(3) -0.001(2) 0.001(3)
C2 0.037(3) 0.054(4) 0.027(3) -0.004(3) 0.000(2) -0.003(3)
C3 0.051(4) 0.052(4) 0.026(3) -0.005(3) -0.012(3) -0.004(3)
C4 0.030(3) 0.041(3) 0.039(3) 0.005(3) -0.004(3) -0.005(3)
C5 0.049(4) 0.048(4) 0.041(4) 0.005(3) -0.016(3) -0.008(3)
C6 0.035(3) 0.052(4) 0.058(4) 0.011(4) -0.011(3) 0.003(3)
C7 0.035(3) 0.054(4) 0.056(4) 0.013(3) 0.005(3) 0.003(3)
C8 0.037(3) 0.045(3) 0.041(4) 0.006(3) -0.001(3) -0.001(3)
C9 0.032(3) 0.036(3) 0.036(3) 0.004(3) 0.000(3) -0.005(2)
C10 0.028(2) 0.033(3) 0.034(3) 0.005(3) -0.003(3) -0.005(2)
C11 0.034(3) 0.052(4) 0.029(3) -0.001(3) 0.002(3) 0.003(3)
N12 0.032(2) 0.058(4) 0.030(3) 0.013(3) 0.004(2) 0.003(3)
C13 0.044(4) 0.064(5) 0.043(4) -0.011(4) -0.008(3) 0.003(3)
C14 0.055(4) 0.110(7) 0.021(3) 0.017(4) 0.004(3) 0.018(5)
C15 0.056(4) 0.054(4) 0.065(5) 0.028(4) 0.008(4) -0.008(4)
C16 0.030(3) 0.029(3) 0.043(3) 0.004(3) 0.004(3) 0.003(2)
C17 0.034(3) 0.037(3) 0.035(3) 0.004(3) 0.007(2) 0.001(3)
C18 0.045(4) 0.052(4) 0.049(4) 0.003(3) 0.017(3) 0.011(3)
C19 0.068(5) 0.042(4) 0.064(5) 0.004(4) 0.027(4) 0.026(4)
C20 0.051(4) 0.082(6) 0.073(6) 0.027(5) 0.019(4) 0.030(4)
C21 0.035(3) 0.054(4) 0.058(4) 0.017(4) -0.001(3) 0.009(3)
O22 0.067(3) 0.033(2) 0.049(3) 0.001(2) 0.017(2) 0.006(2)
O23 0.117(6) 0.126(6) 0.084(5) 0.036(5) 0.023(5) 0.089(5)
O24 0.049(3) 0.067(4) 0.058(3) 0.013(3) -0.010(3) 0.011(3)
C25 0.029(3) 0.047(4) 0.035(3) -0.008(3) -0.006(3) 0.001(2)
C26 0.032(3) 0.040(3) 0.044(4) -0.002(3) 0.000(3) 0.003(3)
C27 0.045(4) 0.038(3) 0.063(5) -0.006(3) 0.002(4) 0.004(3)
C28 0.053(4) 0.042(4) 0.076(6) -0.022(4) -0.007(4) -0.004(3)
C29 0.060(4) 0.064(5) 0.055(5) -0.024(4) -0.023(4) 0.002(4)
C30 0.049(4) 0.052(4) 0.052(4) -0.005(4) -0.010(3) 0.011(3)
C31 0.032(3) 0.053(4) 0.038(3) 0.010(3) -0.006(3) -0.001(3)
C32 0.063(5) 0.069(5) 0.038(4) 0.006(4) -0.005(4) 0.007(4)
C33 0.089(6) 0.089(7) 0.037(4) 0.013(5) -0.007(4) 0.001(5)
C34 0.137(9) 0.092(8) 0.048(5) 0.041(5) -0.027(6) -0.036(7)
C35 0.123(8) 0.052(5) 0.082(7) 0.030(5) -0.029(7) -0.029(5)
C36 0.072(5) 0.051(4) 0.044(4) 0.010(4) -0.016(4) -0.015(4)
C37 0.036(3) 0.033(3) 0.030(3) 0.003(3) 0.000(3) -0.001(3)
C38 0.043(3) 0.042(3) 0.036(3) 0.000(3) 0.000(3) 0.002(3)
C39 0.060(5) 0.033(3) 0.046(4) -0.001(3) -0.004(3) 0.003(3)
C40 0.068(5) 0.037(4) 0.064(5) 0.014(4) -0.017(4) -0.005(3)
C41 0.057(4) 0.052(4) 0.047(4) 0.017(4) 0.003(4) -0.014(3)
C42 0.051(4) 0.044(4) 0.032(3) 0.007(3) 0.005(3) 0.002(3)
C43 0.047(3) 0.041(3) 0.032(3) -0.007(3) 0.006(3) -0.002(3)
C44 0.070(4) 0.049(4) 0.034(3) -0.004(3) -0.001(4) -0.011(4)
C45 0.102(7) 0.078(5) 0.029(4) -0.010(4) 0.001(4) -0.011(5)
C46 0.113(7) 0.054(4) 0.063(5) -0.025(4) 0.004(6) -0.016(6)
C47 0.145(10) 0.039(4) 0.071(6) -0.005(4) -0.007(7) -0.023(5)
C48 0.103(6) 0.046(4) 0.046(4) -0.003(3) -0.002(5) -0.016(5)
B1 0.056(5) 0.086(7) 0.051(5) -0.020(5) 0.005(4) -0.018(4)

loop_
_geom_bond_atom_site_label_1
_geom_bond_atom_site_label_2
_geom_bond_distance
_geom_bond_site_symmetry_2
_geom_bond_publ_flag
Pt1 C1 2.072(5) . ?
Pt1 N12 2.133(5) . ?
Pt1 P2 2.2306(14) . ?
Pt1 P1 2.3401(15) . ?
P1 C31 1.823(7) . ?
P1 C25 1.834(6) . ?
P1 C16 1.857(6) . ?
P2 C43 1.817(6) . ?
P2 C37 1.822(6) . ?
P2 C17 1.870(6) . ?
C1 C10 1.374(8) . ?
C1 C2 1.426(8) . ?
C2 C3 1.358(9) . ?
C3 C4 1.411(9) . ?
C4 C9 1.412(9) . ?
C4 C5 1.426(9) . ?
C5 C6 1.342(10) . ?
C6 C7 1.394(11) . ?
C7 C8 1.386(8) . ?
C8 C9 1.405(8) . ?
C9 C10 1.436(8) . ?
C10 C11 1.508(8) . ?
C11 N12 1.497(8) . ?
C11 C13 1.538(10) . ?
N12 C14 1.490(8) . ?
N12 C15 1.509(10) . ?
C16 O22 1.446(7) . ?
C16 C17 1.540(9) . ?
C16 C21 1.549(8) . ?
C17 C18 1.553(9) . ?
C18 C19 1.536(10) . ?
C19 O22 1.464(8) . ?
C19 C20 1.485(12) . ?
C20 O23 1.402(10) . ?
C20 C21 1.571(11) . ?
C21 O24 1.409(9) . ?
C25 C26 1.373(9) . ?
C25 C30 1.398(9) . ?
C26 C27 1.376(9) . ?
C27 C28 1.360(10) . ?
C28 C29 1.370(11) . ?
C29 C30 1.381(11) . ?
C31 C36 1.384(10) . ?
C31 C32 1.401(10) . ?
C32 C33 1.382(11) . ?
C33 C34 1.337(15) . ?
C34 C35 1.372(15) . ?
C35 C36 1.400(11) . ?
C37 C38 1.373(9) . ?
C37 C42 1.394(8) . ?
C38 C39 1.406(9) . ?
C39 C40 1.362(10) . ?
C40 C41 1.390(11) . ?
C41 C42 1.389(9) . ?
C43 C44 1.378(9) . ?
C43 C48 1.383(10) . ?
C44 C45 1.398(10) . ?
C45 C46 1.337(12) . ?
C46 C47 1.363(12) . ?
C47 C48 1.366(11) . ?
B1 F3A 1.297(11) . ?
B1 F1 1.340(10) . ?
B1 F4 1.351(10) . ?
B1 F2 1.361(10) . ?
B1 F4A 1.369(11) . ?
B1 F2A 1.385(11) . ?
B1 F3 1.441(10) . ?
B1 F1A 1.518(11) . ?
